data_4132086
loop_
_publ_author_name
'Duan, Peng-Cheng'
'Manz, Dennis-Helmut'
'Dechert, Sebastian'
'Demeshko, Serhiy'
'Meyer, Franc'

_publ_section_title
;
 Reductive O<sub>2</sub> Binding at a Dihydride Complex Leading to Redox
 Interconvertible \m-1,2-Peroxo and \m-1,2-Superoxo Dinickel(II)
 Intermediates.
;
_journal_issue 14
_journal_name_full 'Journal of the American Chemical Society'
_journal_page_first 4929
_journal_page_last 4939
_journal_paper_doi 10.1021/jacs.8b01468
_journal_volume 140
_journal_year 2018
_chemical_formula_moiety 'C39 H53 N6 Ni2 O2 -, C28 H40 K O8 +, 3(C4 H8 O)'
_chemical_formula_sum 'C79 H117 K N6 Ni2 O13'
_chemical_formula_weight 1515.30
_space_group_crystal_system orthorhombic
_space_group_IT_number 57
_space_group_name_Hall '-P 2c 2b'
_space_group_name_H-M_alt 'P b c m'
_atom_sites_solution_hydrogens geom
_audit_creation_method SHELXL-2016/6
_cell_angle_alpha 90
_cell_angle_beta 90
_cell_angle_gamma 90
_cell_formula_units_Z 4
_cell_length_a 11.2912(2)
_cell_length_b 25.8683(4)
_cell_length_c 27.1074(4)
_cell_measurement_reflns_used 65467
_cell_measurement_temperature 133(2)
_cell_measurement_theta_max 25.722
_cell_measurement_theta_min 1.502
_cell_volume 7917.6(2)
_computing_cell_refinement 'X-AREA (Stoe & Cie, 2015)'
_computing_data_collection 'X-AREA (Stoe & Cie, 2015)'
_computing_data_reduction 'X-AREA (Stoe & Cie, 2015)'
_computing_molecular_graphics 'DIAMOND (Brandenburg, 2012)'
_computing_publication_material 'SHELXL-2016 (Sheldrick, 2016)'
_computing_structure_refinement 'SHELXL-2016/6 (Sheldrick, 2016)'
_computing_structure_solution 'SHELXT-2014 (Sheldrick, 2014)'
_diffrn_ambient_temperature 133(2)
_diffrn_measured_fraction_theta_full 0.999
_diffrn_measured_fraction_theta_max 0.992
_diffrn_measurement_device_type 'Stoe IPDS II'
_diffrn_measurement_method \w
_diffrn_radiation_type MoK\a
_diffrn_radiation_wavelength 0.71073
_diffrn_reflns_av_R_equivalents 0.0468
_diffrn_reflns_av_unetI/netI 0.0189
_diffrn_reflns_Laue_measured_fraction_full 0.999
_diffrn_reflns_Laue_measured_fraction_max 0.992
_diffrn_reflns_limit_h_max 13
_diffrn_reflns_limit_h_min -13
_diffrn_reflns_limit_k_max 31
_diffrn_reflns_limit_k_min -31
_diffrn_reflns_limit_l_max 30
_diffrn_reflns_limit_l_min -32
_diffrn_reflns_number 65467
_diffrn_reflns_point_group_measured_fraction_full 0.999
_diffrn_reflns_point_group_measured_fraction_max 0.992
_diffrn_reflns_theta_full 25.242
_diffrn_reflns_theta_max 25.722
_diffrn_reflns_theta_min 1.502
_diffrn_source 'fine-focus sealed tube'
_exptl_absorpt_coefficient_mu 0.592
_exptl_absorpt_correction_T_max 0.8007
_exptl_absorpt_correction_T_min 0.6134
_exptl_absorpt_correction_type numerical
_exptl_absorpt_process_details 'X-RED (Stoe & Cie, 2015)'
_exptl_crystal_colour black
_exptl_crystal_density_diffrn 1.271
_exptl_crystal_description block
_exptl_crystal_F_000 3248
_exptl_crystal_size_max 0.500
_exptl_crystal_size_mid 0.220
_exptl_crystal_size_min 0.200
_refine_diff_density_max 0.457
_refine_diff_density_min -0.279
_refine_diff_density_rms 0.058
_refine_ls_extinction_method none
_refine_ls_goodness_of_fit_ref 1.114
_refine_ls_hydrogen_treatment constr
_refine_ls_matrix_type full
_refine_ls_number_parameters 577
_refine_ls_number_reflns 7668
_refine_ls_number_restraints 145
_refine_ls_restrained_S_all 1.119
_refine_ls_R_factor_all 0.0600
_refine_ls_R_factor_gt 0.0418
_refine_ls_shift/su_max 0.002
_refine_ls_shift/su_mean 0.000
_refine_ls_structure_factor_coef Fsqd
_refine_ls_weighting_details 'w=1/[\s^2^(Fo^2^)+(0.0478P)^2^+7.3377P] where P=(Fo^2^+2Fc^2^)/3'
_refine_ls_weighting_scheme calc
_refine_ls_wR_factor_gt 0.0994
_refine_ls_wR_factor_ref 0.1144
_reflns_Friedel_coverage 0.000
_reflns_number_gt 6102
_reflns_number_total 7668
_reflns_threshold_expression 'I > 2\s(I)'
_cod_data_source_file ja8b01468_si_002.cif
_cod_data_source_block 2b-pd212c
_cod_database_code 4132086
_shelx_shelxl_version_number 2016/6
_shelx_space_group_comment
;
The symmetry employed for this shelxl refinement is uniquely defined
by the following loop, which should always be used as a source of
symmetry information in preference to the above space-group names.
They are only intended as comments.
;
_shelx_estimated_absorpt_t_min 0.756
_shelx_estimated_absorpt_t_max 0.891

loop_
_space_group_symop_operation_xyz
'x, y, z'
'-x, -y, z+1/2'
'-x, y+1/2, -z+1/2'
'x, -y+1/2, -z'
'-x, -y, -z'
'x, y, -z-1/2'
'x, -y-1/2, z-1/2'
'-x, y-1/2, z'

loop_
_atom_site_label
_atom_site_type_symbol
_atom_site_fract_x
_atom_site_fract_y
_atom_site_fract_z
_atom_site_U_iso_or_equiv
_atom_site_adp_type
_atom_site_occupancy
_atom_site_site_symmetry_order
_atom_site_calc_flag
_atom_site_refinement_flags_posn
_atom_site_refinement_flags_adp
_atom_site_refinement_flags_occupancy
_atom_site_disorder_assembly
_atom_site_disorder_group
Ni1 Ni 0.38439(2) 0.67845(2) 0.51422(2) 0.02547(10) Uani 1 1 d . . . . .
O1 O 0.48954(14) 0.72478(6) 0.48770(6) 0.0321(4) Uani 1 1 d . . . . .
N1 N 0.26291(17) 0.72575(7) 0.50917(7) 0.0304(4) Uani 1 1 d . . . . .
N2 N 0.25986(17) 0.63547(8) 0.53811(8) 0.0316(4) Uani 1 1 d . . . . .
N3 N 0.50298(17) 0.62672(7) 0.51631(7) 0.0279(4) Uani 1 1 d . . . . .
C1 C 0.0745(3) 0.750000 0.500000 0.0413(9) Uani 1 2 d S T P . .
H1 H -0.009636 0.750000 0.499999 0.050 Uiso 1 2 calc R U P . .
C2 C 0.1499(2) 0.71051(10) 0.51501(9) 0.0338(5) Uani 1 1 d . . . . .
C3 C 0.1393(2) 0.65776(10) 0.53719(11) 0.0382(6) Uani 1 1 d . . . . .
H3A H 0.106861 0.660041 0.571052 0.046 Uiso 1 1 calc R U . . .
H3B H 0.085843 0.635934 0.517086 0.046 Uiso 1 1 calc R U . . .
C4 C 0.2724(2) 0.58810(9) 0.55641(9) 0.0338(5) Uani 1 1 d . . . . .
C5 C 0.3817(2) 0.56325(10) 0.55737(9) 0.0356(6) Uani 1 1 d . . . . .
H5 H 0.383951 0.530799 0.573763 0.043 Uiso 1 1 calc R U . . .
C6 C 0.4888(2) 0.58040(9) 0.53704(9) 0.0308(5) Uani 1 1 d . . . . .
C7 C 0.1667(3) 0.55990(11) 0.57774(12) 0.0481(7) Uani 1 1 d . . . . .
H7A H 0.191125 0.525492 0.588919 0.072 Uiso 1 1 calc R U . . .
H7B H 0.105322 0.556440 0.552371 0.072 Uiso 1 1 calc R U . . .
H7C H 0.135055 0.579509 0.605732 0.072 Uiso 1 1 calc R U . . .
C8 C 0.5916(2) 0.54277(10) 0.53905(11) 0.0391(6) Uani 1 1 d . . . . .
H8A H 0.568191 0.511994 0.557743 0.059 Uiso 1 1 calc R U . . .
H8B H 0.659321 0.559304 0.555254 0.059 Uiso 1 1 calc R U . . .
H8C H 0.613809 0.532681 0.505450 0.059 Uiso 1 1 calc R U . . .
C9 C 0.6184(2) 0.63662(9) 0.49562(9) 0.0288(5) Uani 1 1 d . . . . .
C10 C 0.7078(2) 0.65687(10) 0.52584(9) 0.0336(5) Uani 1 1 d . . . . .
C11 C 0.8207(2) 0.66382(11) 0.50620(11) 0.0435(6) Uani 1 1 d . . . . .
H11 H 0.881857 0.677777 0.526274 0.052 Uiso 1 1 calc R U . . .
C12 C 0.8447(2) 0.65061(13) 0.45783(11) 0.0502(7) Uani 1 1 d . . . . .
H12 H 0.922505 0.654709 0.445034 0.060 Uiso 1 1 calc R U . . .
C13 C 0.7561(3) 0.63154(11) 0.42821(10) 0.0441(7) Uani 1 1 d . . . . .
H13 H 0.773213 0.623183 0.394844 0.053 Uiso 1 1 calc R U . . .
C14 C 0.6412(2) 0.62418(9) 0.44617(9) 0.0339(5) Uani 1 1 d . . . . .
C15 C 0.6851(2) 0.67198(12) 0.57879(10) 0.0466(7) Uani 1 1 d . . . . .
H15 H 0.603455 0.660012 0.587419 0.056 Uiso 1 1 calc R U . . .
C16 C 0.6874(3) 0.73011(13) 0.58474(13) 0.0679(10) Uani 1 1 d . . . . .
H16A H 0.663606 0.739215 0.618402 0.102 Uiso 1 1 calc R U . . .
H16B H 0.632445 0.745890 0.561163 0.102 Uiso 1 1 calc R U . . .
H16C H 0.767747 0.742899 0.578511 0.102 Uiso 1 1 calc R U . . .
C17 C 0.7699(4) 0.64731(13) 0.61530(12) 0.0675(10) Uani 1 1 d . . . . .
H17A H 0.745803 0.656198 0.648976 0.101 Uiso 1 1 calc R U . . .
H17B H 0.850299 0.660144 0.609269 0.101 Uiso 1 1 calc R U . . .
H17C H 0.768456 0.609677 0.611220 0.101 Uiso 1 1 calc R U . . .
C18 C 0.5438(3) 0.60431(10) 0.41311(9) 0.0398(6) Uani 1 1 d . . . . .
H18 H 0.487852 0.583710 0.433897 0.048 Uiso 1 1 calc R U . . .
C19 C 0.4746(3) 0.64958(11) 0.39092(10) 0.0447(7) Uani 1 1 d . . . . .
H19A H 0.406483 0.636315 0.372454 0.067 Uiso 1 1 calc R U . . .
H19B H 0.526294 0.669123 0.368642 0.067 Uiso 1 1 calc R U . . .
H19C H 0.446861 0.672288 0.417443 0.067 Uiso 1 1 calc R U . . .
C20 C 0.5878(3) 0.56939(12) 0.37134(11) 0.0579(9) Uani 1 1 d . . . . .
H20A H 0.520513 0.551099 0.356649 0.087 Uiso 1 1 calc R U . . .
H20B H 0.644406 0.544223 0.384561 0.087 Uiso 1 1 calc R U . . .
H20C H 0.626774 0.590515 0.346092 0.087 Uiso 1 1 calc R U . . .
K1 K 0.21459(7) 0.72834(3) 0.750000 0.03763(19) Uani 1 2 d S T P . .
O11 O 0.38756(17) 0.67348(7) 0.70292(6) 0.0408(4) Uani 1 1 d . . . . .
O12 O 0.21755(17) 0.73055(7) 0.64788(6) 0.0407(4) Uani 1 1 d . . . . .
O13 O 0.03469(16) 0.77878(8) 0.70210(6) 0.0405(4) Uani 1 1 d . . . . .
C21 C 0.5467(3) 0.55126(13) 0.72477(12) 0.0611(9) Uani 1 1 d . . . . .
H21 H 0.583146 0.523617 0.707406 0.073 Uiso 1 1 calc R U . . .
C22 C 0.4939(3) 0.59125(12) 0.69871(12) 0.0523(7) Uani 1 1 d . . . . .
H22 H 0.493658 0.590953 0.663667 0.063 Uiso 1 1 calc R U . . .
C23 C 0.4416(2) 0.63152(11) 0.72418(10) 0.0401(6) Uani 1 1 d . . . . .
C24 C 0.3890(3) 0.67693(12) 0.65011(9) 0.0455(7) Uani 1 1 d . . . . .
H24A H 0.339493 0.649279 0.635571 0.055 Uiso 1 1 calc R U . . .
H24B H 0.470945 0.672992 0.637627 0.055 Uiso 1 1 calc R U . . .
C25 C 0.3411(3) 0.72889(11) 0.63641(10) 0.0446(7) Uani 1 1 d . . . . .
H25A H 0.383478 0.756193 0.654934 0.054 Uiso 1 1 calc R U . . .
H25B H 0.352974 0.735127 0.600718 0.054 Uiso 1 1 calc R U . . .
C26 C 0.1662(3) 0.77879(11) 0.63393(10) 0.0458(7) Uani 1 1 d . . . . .
H26A H 0.172796 0.783546 0.597795 0.055 Uiso 1 1 calc R U . . .
H26B H 0.208788 0.807516 0.650311 0.055 Uiso 1 1 calc R U . . .
C27 C 0.0388(3) 0.77911(12) 0.64895(9) 0.0465(7) Uani 1 1 d . . . . .
H27A H -0.001026 0.810382 0.635989 0.056 Uiso 1 1 calc R U . . .
H27B H -0.002095 0.748275 0.635619 0.056 Uiso 1 1 calc R U . . .
C28 C -0.0744(2) 0.78091(11) 0.72402(10) 0.0419(6) Uani 1 1 d . . . . .
C29 C -0.1806(3) 0.78276(14) 0.69898(12) 0.0595(9) Uani 1 1 d . . . . .
H29 H -0.180989 0.783411 0.663945 0.071 Uiso 1 1 calc R U . . .
C30 C -0.2864(3) 0.78369(19) 0.72460(14) 0.0836(13) Uani 1 1 d . . . . .
H30 H -0.359346 0.784323 0.707118 0.100 Uiso 1 1 calc R U . . .
O14 O 0.2911(3) 0.82922(13) 0.7441(15) 0.050(5) Uani 0.5 1 d D . P A -1
C31 C 0.4101(4) 0.8474(2) 0.7467(15) 0.049(3) Uani 0.5 1 d D . P A -1
H31A H 0.452374 0.840211 0.715482 0.059 Uiso 0.5 1 calc R U P A -1
H31B H 0.452963 0.830293 0.774069 0.059 Uiso 0.5 1 calc R U P A -1
C32 C 0.4020(5) 0.9059(2) 0.7558(10) 0.057(4) Uani 0.5 1 d D . P A -1
H32A H 0.398017 0.914041 0.791398 0.068 Uiso 0.5 1 calc R U P A -1
H32B H 0.469649 0.924505 0.740766 0.068 Uiso 0.5 1 calc R U P A -1
C33 C 0.2864(5) 0.9185(2) 0.7297(2) 0.0478(13) Uani 0.5 1 d D . P A -1
H33A H 0.295440 0.918544 0.693411 0.057 Uiso 0.5 1 calc R U P A -1
H33B H 0.253295 0.952024 0.740674 0.057 Uiso 0.5 1 calc R U P A -1
C34 C 0.2117(4) 0.87297(18) 0.7476(17) 0.055(2) Uani 0.5 1 d D . P A -1
H34A H 0.185162 0.878322 0.781979 0.066 Uiso 0.5 1 calc R U P A -1
H34B H 0.141449 0.868018 0.726243 0.066 Uiso 0.5 1 calc R U P A -1
O15 O 0.0689(4) 0.64533(18) 0.7479(8) 0.0735(16) Uani 0.5 1 d D . P A -2
C41 C -0.0185(10) 0.6369(5) 0.7111(5) 0.080(4) Uani 0.5 1 d D . P A -2
H41A H 0.014610 0.616452 0.683514 0.096 Uiso 0.5 1 calc R U P A -2
H41B H -0.047919 0.670226 0.698052 0.096 Uiso 0.5 1 calc R U P A -2
C42 C -0.1159(10) 0.6080(5) 0.7359(4) 0.124(6) Uani 0.5 1 d D . P A -2
H42A H -0.148877 0.581237 0.713616 0.149 Uiso 0.5 1 calc R U P A -2
H42B H -0.180417 0.631701 0.745818 0.149 Uiso 0.5 1 calc R U P A -2
C43 C -0.0594(9) 0.5835(4) 0.7804(4) 0.079(3) Uani 0.5 1 d D . P A -2
H43A H -0.116023 0.581365 0.808192 0.094 Uiso 0.5 1 calc R U P A -2
H43B H -0.029778 0.548397 0.772698 0.094 Uiso 0.5 1 calc R U P A -2
C44 C 0.0381(13) 0.6187(6) 0.7917(4) 0.106(5) Uani 0.5 1 d D . P A -2
H44A H 0.013513 0.643610 0.817474 0.128 Uiso 0.5 1 calc R U P A -2
H44B H 0.107016 0.598958 0.804150 0.128 Uiso 0.5 1 calc R U P A -2
O21A O 0.9060(6) 0.4009(2) 0.6228(2) 0.0729(17) Uani 0.505(6) 1 d D . P B 3
C51A C 0.8423(17) 0.4058(6) 0.5803(5) 0.089(5) Uani 0.505(6) 1 d D . P B 3
H51A H 0.757023 0.399441 0.586194 0.107 Uiso 0.505(6) 1 calc R U P B 3
H51B H 0.871115 0.381646 0.554639 0.107 Uiso 0.505(6) 1 calc R U P B 3
C52A C 0.864(2) 0.4584(6) 0.5666(7) 0.175(10) Uani 0.505(6) 1 d D . P B 3
H52A H 0.796638 0.471071 0.546331 0.209 Uiso 0.505(6) 1 calc R U P B 3
H52B H 0.936374 0.460355 0.546368 0.209 Uiso 0.505(6) 1 calc R U P B 3
C53A C 0.8770(18) 0.4919(7) 0.6109(7) 0.094(7) Uani 0.505(6) 1 d D . P B 3
H53A H 0.801201 0.499740 0.627750 0.113 Uiso 0.505(6) 1 calc R U P B 3
H53B H 0.922477 0.523989 0.604650 0.113 Uiso 0.505(6) 1 calc R U P B 3
C54A C 0.9490(7) 0.4496(3) 0.6361(3) 0.077(2) Uani 0.505(6) 1 d D . P B 3
H54A H 1.033181 0.452575 0.626226 0.093 Uiso 0.505(6) 1 calc R U P B 3
H54B H 0.944223 0.453745 0.672304 0.093 Uiso 0.505(6) 1 calc R U P B 3
O21B O 0.7952(10) 0.4232(4) 0.6314(2) 0.140(5) Uani 0.495(6) 1 d D . P B 4
C51B C 0.8043(8) 0.4758(4) 0.6416(3) 0.083(3) Uani 0.495(6) 1 d D . P B 4
H51C H 0.833360 0.481957 0.675540 0.100 Uiso 0.495(6) 1 calc R U P B 4
H51D H 0.727588 0.493638 0.636994 0.100 Uiso 0.495(6) 1 calc R U P B 4
C52B C 0.8942(15) 0.4926(7) 0.6035(6) 0.063(3) Uani 0.495(6) 1 d D . P B 4
H52C H 0.884332 0.529745 0.595825 0.076 Uiso 0.495(6) 1 calc R U P B 4
H52D H 0.975546 0.486937 0.615930 0.076 Uiso 0.495(6) 1 calc R U P B 4
C53B C 0.8729(8) 0.4606(5) 0.5583(5) 0.061(3) Uani 0.495(6) 1 d D . P B 4
H53C H 0.822760 0.478805 0.533829 0.074 Uiso 0.495(6) 1 calc R U P B 4
H53D H 0.947758 0.449469 0.542508 0.074 Uiso 0.495(6) 1 calc R U P B 4
C54B C 0.8111(15) 0.4180(6) 0.5815(5) 0.090(5) Uani 0.495(6) 1 d D . P B 4
H54C H 0.732541 0.414252 0.565684 0.108 Uiso 0.495(6) 1 calc R U P B 4
H54D H 0.856039 0.385825 0.575190 0.108 Uiso 0.495(6) 1 calc R U P B 4
O31 O 0.1076(7) 0.4900(3) 0.7017(3) 0.129(3) Uani 0.5 1 d D . P C -5
C61 C 0.0992(10) 0.4381(4) 0.7172(4) 0.111(3) Uani 0.5 1 d D . P C -5
H61A H 0.113692 0.414650 0.688991 0.133 Uiso 0.5 1 calc R U P C -5
H61B H 0.018934 0.431104 0.730301 0.133 Uiso 0.5 1 calc R U P C -5
C62 C 0.1905(9) 0.4294(3) 0.7567(10) 0.100(4) Uani 0.5 1 d D . P C -5
H62A H 0.153869 0.415108 0.786959 0.120 Uiso 0.5 1 calc R U P C -5
H62B H 0.253204 0.405519 0.745200 0.120 Uiso 0.5 1 calc R U P C -5
C63 C 0.2385(10) 0.4819(4) 0.7655(4) 0.102(4) Uani 0.5 1 d D . P C -5
H63A H 0.324846 0.480402 0.771714 0.122 Uiso 0.5 1 calc R U P C -5
H63B H 0.199506 0.498049 0.794399 0.122 Uiso 0.5 1 calc R U P C -5
C64 C 0.2127(9) 0.5123(4) 0.7192(4) 0.089(3) Uani 0.5 1 d D . P C -5
H64A H 0.201360 0.549449 0.726727 0.107 Uiso 0.5 1 calc R U P C -5
H64B H 0.277516 0.508585 0.694918 0.107 Uiso 0.5 1 calc R U P C -5

loop_
_atom_site_aniso_label
_atom_site_aniso_U_11
_atom_site_aniso_U_22
_atom_site_aniso_U_33
_atom_site_aniso_U_23
_atom_site_aniso_U_13
_atom_site_aniso_U_12
Ni1 0.02131(15) 0.02664(16) 0.02846(16) 0.00148(12) 0.00107(12) -0.00110(11)
O1 0.0264(8) 0.0254(8) 0.0444(10) -0.0015(7) 0.0059(8) -0.0003(7)
N1 0.0249(9) 0.0313(10) 0.0351(11) 0.0057(8) -0.0002(8) -0.0016(8)
N2 0.0264(10) 0.0326(11) 0.0360(11) 0.0033(9) 0.0002(9) -0.0015(8)
N3 0.0253(9) 0.0293(10) 0.0290(10) -0.0021(8) 0.0005(8) -0.0012(8)
C1 0.0221(16) 0.044(2) 0.057(2) 0.0111(18) 0.000 0.000
C2 0.0215(11) 0.0396(13) 0.0403(14) 0.0030(11) 0.0012(10) -0.0035(10)
C3 0.0226(12) 0.0426(14) 0.0496(15) 0.0107(12) 0.0030(11) -0.0023(10)
C4 0.0320(13) 0.0325(13) 0.0368(13) 0.0038(10) 0.0024(11) -0.0071(10)
C5 0.0380(13) 0.0290(12) 0.0396(14) 0.0046(10) 0.0025(11) -0.0035(11)
C6 0.0336(13) 0.0268(12) 0.0318(12) -0.0018(10) -0.0029(10) -0.0007(10)
C7 0.0416(15) 0.0424(15) 0.0602(18) 0.0135(13) 0.0085(14) -0.0055(13)
C8 0.0364(14) 0.0295(13) 0.0514(16) 0.0053(12) -0.0010(12) 0.0014(11)
C9 0.0270(11) 0.0260(11) 0.0333(12) 0.0028(9) 0.0014(10) 0.0030(9)
C10 0.0258(12) 0.0378(13) 0.0372(13) 0.0044(11) 0.0006(10) 0.0023(10)
C11 0.0259(13) 0.0552(17) 0.0493(16) 0.0127(13) -0.0006(12) 0.0001(12)
C12 0.0303(13) 0.067(2) 0.0532(17) 0.0181(15) 0.0125(13) 0.0070(13)
C13 0.0458(16) 0.0504(16) 0.0361(14) 0.0068(12) 0.0123(12) 0.0114(13)
C14 0.0395(14) 0.0299(12) 0.0323(12) 0.0042(10) 0.0033(11) 0.0062(10)
C15 0.0351(14) 0.0636(19) 0.0409(15) -0.0113(13) -0.0009(12) -0.0121(13)
C16 0.085(3) 0.061(2) 0.058(2) -0.0188(16) -0.0349(19) 0.0300(19)
C17 0.114(3) 0.0475(18) 0.0414(17) 0.0060(14) -0.0151(19) -0.0055(19)
C18 0.0553(17) 0.0355(14) 0.0286(13) -0.0002(11) 0.0004(12) -0.0033(12)
C19 0.0507(17) 0.0508(17) 0.0326(13) -0.0033(12) -0.0078(12) 0.0019(13)
C20 0.095(3) 0.0398(16) 0.0388(16) -0.0036(13) -0.0014(17) 0.0065(16)
K1 0.0425(4) 0.0460(5) 0.0243(4) 0.000 0.000 0.0081(4)
O11 0.0500(11) 0.0450(11) 0.0273(9) -0.0011(8) 0.0051(8) 0.0108(9)
O12 0.0490(11) 0.0451(10) 0.0281(9) 0.0031(8) 0.0044(8) 0.0052(9)
O13 0.0389(10) 0.0582(12) 0.0244(8) 0.0004(8) -0.0007(7) 0.0040(9)
C21 0.067(2) 0.0487(18) 0.068(2) -0.0057(15) 0.0060(17) 0.0179(16)
C22 0.0570(18) 0.0501(17) 0.0498(17) -0.0045(14) 0.0039(15) 0.0090(15)
C23 0.0388(15) 0.0416(15) 0.0398(14) 0.0024(12) 0.0011(12) 0.0031(12)
C24 0.0531(17) 0.0568(18) 0.0266(13) -0.0014(12) 0.0094(12) 0.0081(14)
C25 0.0532(16) 0.0527(17) 0.0279(12) 0.0019(12) 0.0117(12) 0.0022(14)
C26 0.0628(18) 0.0485(16) 0.0262(12) 0.0062(11) 0.0051(13) 0.0099(14)
C27 0.0575(18) 0.0562(18) 0.0259(13) 0.0019(12) -0.0063(12) 0.0119(14)
C28 0.0372(14) 0.0508(17) 0.0378(14) -0.0009(12) -0.0018(12) 0.0067(12)
C29 0.0470(18) 0.086(2) 0.0453(17) -0.0051(16) -0.0078(14) 0.0156(17)
C30 0.0405(19) 0.148(4) 0.062(2) -0.006(2) -0.0110(16) 0.020(2)
O14 0.0475(17) 0.0449(17) 0.059(16) -0.002(3) -0.001(3) 0.0041(13)
C31 0.049(2) 0.073(3) 0.026(8) 0.013(7) -0.007(6) 0.005(2)
C32 0.061(3) 0.068(3) 0.040(10) 0.001(4) -0.006(4) -0.021(2)
C33 0.058(3) 0.045(3) 0.040(3) 0.001(2) 0.000(2) 0.000(3)
C34 0.046(2) 0.042(2) 0.075(8) 0.003(9) 0.004(10) 0.0012(19)
O15 0.096(3) 0.077(3) 0.047(4) -0.009(9) 0.014(10) -0.027(2)
C41 0.092(8) 0.079(7) 0.068(6) 0.012(6) -0.036(6) -0.025(6)
C42 0.110(9) 0.143(10) 0.120(18) 0.052(11) -0.010(7) -0.032(7)
C43 0.097(7) 0.060(5) 0.079(6) 0.009(4) 0.034(6) -0.007(5)
C44 0.159(15) 0.122(11) 0.038(5) -0.004(6) 0.005(8) -0.006(10)
O21A 0.093(4) 0.061(3) 0.064(3) 0.009(2) 0.007(3) -0.002(3)
C51A 0.137(12) 0.068(6) 0.064(6) 0.003(5) -0.005(6) 0.015(6)
C52A 0.37(3) 0.074(8) 0.083(9) 0.008(6) -0.032(12) 0.005(12)
C53A 0.116(15) 0.072(7) 0.094(11) -0.009(7) 0.004(10) 0.023(9)
C54A 0.071(5) 0.082(5) 0.079(5) 0.005(4) -0.011(4) -0.015(4)
O21B 0.214(11) 0.146(6) 0.059(3) -0.001(4) 0.014(5) -0.136(8)
C51B 0.076(5) 0.117(6) 0.057(4) 0.004(4) 0.025(4) -0.035(5)
C52B 0.053(5) 0.079(7) 0.058(5) 0.009(5) 0.018(5) -0.018(5)
C53B 0.050(4) 0.078(7) 0.056(5) 0.013(4) 0.019(4) 0.015(4)
C54B 0.093(9) 0.116(11) 0.061(5) 0.006(6) -0.001(5) -0.062(9)
O31 0.126(6) 0.123(6) 0.138(6) 0.015(5) -0.062(5) -0.015(5)
C61 0.090(7) 0.124(7) 0.120(8) 0.007(6) -0.008(6) -0.020(6)
C62 0.107(6) 0.101(5) 0.093(13) -0.004(7) 0.001(8) 0.005(4)
C63 0.098(7) 0.115(7) 0.092(10) 0.015(5) -0.028(6) -0.003(6)
C64 0.085(6) 0.104(7) 0.078(6) -0.007(5) -0.006(5) 0.002(5)

loop_
_atom_type_symbol
_atom_type_description
_atom_type_scat_dispersion_real
_atom_type_scat_dispersion_imag
_atom_type_scat_source
C C 0.0033 0.0016 'International Tables Vol C Tables 4.2.6.8 and 6.1.1.4'
H H 0.0000 0.0000 'International Tables Vol C Tables 4.2.6.8 and 6.1.1.4'
N N 0.0061 0.0033 'International Tables Vol C Tables 4.2.6.8 and 6.1.1.4'
O O 0.0106 0.0060 'International Tables Vol C Tables 4.2.6.8 and 6.1.1.4'
K K 0.2009 0.2494 'International Tables Vol C Tables 4.2.6.8 and 6.1.1.4'
Ni Ni 0.3393 1.1124 'International Tables Vol C Tables 4.2.6.8 and 6.1.1.4'

loop_
_geom_angle_atom_site_label_1
_geom_angle_atom_site_label_2
_geom_angle_atom_site_label_3
_geom_angle
_geom_angle_site_symmetry_1
_geom_angle_site_symmetry_3
O1 Ni1 N1 91.08(8) . .
O1 Ni1 N3 90.90(8) . .
N1 Ni1 N3 175.89(9) . .
O1 Ni1 N2 172.80(8) . .
N1 Ni1 N2 82.16(8) . .
N3 Ni1 N2 95.69(8) . .
O1 O1 Ni1 113.81(12) 4_566 .
C2 N1 N1 108.43(14) . 4_566
C2 N1 Ni1 120.16(16) . .
N1 N1 Ni1 130.13(8) 4_566 .
C4 N2 C3 117.6(2) . .
C4 N2 Ni1 125.87(17) . .
C3 N2 Ni1 116.48(15) . .
C6 N3 C9 115.62(19) . .
C6 N3 Ni1 124.23(16) . .
C9 N3 Ni1 120.13(15) . .
C2 C1 C2 104.5(3) . 4_566
N1 C2 C1 109.3(2) . .
N1 C2 C3 113.0(2) . .
C1 C2 C3 137.6(2) . .
N2 C3 C2 106.77(19) . .
N2 C4 C5 121.8(2) . .
N2 C4 C7 120.2(2) . .
C5 C4 C7 118.0(2) . .
C4 C5 C6 127.7(2) . .
N3 C6 C5 123.7(2) . .
N3 C6 C8 120.0(2) . .
C5 C6 C8 116.3(2) . .
C10 C9 C14 120.8(2) . .
C10 C9 N3 119.3(2) . .
C14 C9 N3 119.8(2) . .
C11 C10 C9 118.9(2) . .
C11 C10 C15 119.0(2) . .
C9 C10 C15 122.0(2) . .
C12 C11 C10 120.7(3) . .
C13 C12 C11 120.0(3) . .
C12 C13 C14 121.4(3) . .
C13 C14 C9 118.1(2) . .
C13 C14 C18 121.1(2) . .
C9 C14 C18 120.8(2) . .
C10 C15 C16 110.8(3) . .
C10 C15 C17 113.8(3) . .
C16 C15 C17 109.7(2) . .
C14 C18 C19 110.2(2) . .
C14 C18 C20 113.8(2) . .
C19 C18 C20 109.0(2) . .
O15 K1 O11 90.7(2) . .
O11 K1 O11 55.73(8) . 6_557
O15 K1 O13 85.2(2) . .
O11 K1 O13 123.78(5) . .
O11 K1 O13 177.07(7) 6_557 .
O11 K1 O13 177.07(7) . 6_557
O11 K1 O13 123.77(5) 6_557 6_557
O13 K1 O13 56.55(7) . 6_557
O11 K1 O14 104.0(4) . .
O11 K1 O14 107.2(4) 6_557 .
O13 K1 O14 75.8(4) . .
O13 K1 O14 79.0(4) 6_557 .
O15 K1 O12 90.2(5) . .
O11 K1 O12 62.28(5) . .
O11 K1 O12 117.99(6) 6_557 .
O13 K1 O12 61.68(5) . .
O13 K1 O12 118.21(6) 6_557 .
O14 K1 O12 85.3(9) . .
O11 K1 O12 117.99(6) . 6_557
O11 K1 O12 62.28(5) 6_557 6_557
O13 K1 O12 118.21(6) . 6_557
O13 K1 O12 61.68(5) 6_557 6_557
O14 K1 O12 92.0(9) . 6_557
O12 K1 O12 177.26(9) . 6_557
O15 K1 C25 103.9(4) . .
O11 K1 C25 43.72(6) . .
O11 K1 C25 97.19(7) 6_557 .
O13 K1 C25 83.11(6) . .
O13 K1 C25 137.69(6) 6_557 .
O14 K1 C25 79.1(8) . .
O12 K1 C25 24.21(6) . .
O12 K1 C25 154.39(7) 6_557 .
O11 K1 C25 97.19(7) . 6_557
O11 K1 C25 43.72(6) 6_557 6_557
O13 K1 C25 137.69(6) . 6_557
O13 K1 C25 83.11(6) 6_557 6_557
O14 K1 C25 85.2(8) . 6_557
O12 K1 C25 154.39(7) . 6_557
O12 K1 C25 24.21(6) 6_557 6_557
C25 K1 C25 130.23(11) . 6_557
O15 K1 C26 100.6(4) . .
O11 K1 C26 83.31(6) . .
O11 K1 C26 137.40(7) 6_557 .
O13 K1 C26 43.17(6) . .
O13 K1 C26 97.74(6) 6_557 .
O14 K1 C26 68.8(8) . .
O12 K1 C26 23.41(6) . .
O12 K1 C26 154.94(7) 6_557 .
C25 K1 C26 40.33(7) . .
C25 K1 C26 153.17(8) 6_557 .
O11 K1 C26 137.40(7) . 6_557
O11 K1 C26 83.31(6) 6_557 6_557
O13 K1 C26 97.74(6) . 6_557
O13 K1 C26 43.17(6) 6_557 6_557
O14 K1 C26 75.2(8) . 6_557
O12 K1 C26 154.94(7) . 6_557
O12 K1 C26 23.41(6) 6_557 6_557
C25 K1 C26 153.17(8) . 6_557
C25 K1 C26 40.33(7) 6_557 6_557
C26 K1 C26 131.58(10) . 6_557
C23 O11 C24 117.6(2) . .
C23 O11 K1 122.19(15) . .
C24 O11 K1 116.26(15) . .
C26 O12 C25 111.4(2) . .
C26 O12 K1 106.15(14) . .
C25 O12 K1 103.21(14) . .
C28 O13 C27 117.6(2) . .
C28 O13 K1 118.71(15) . .
C27 O13 K1 116.90(15) . .
C21 C21 C22 120.61(19) 6_557 .
C23 C22 C21 119.4(3) . .
O11 C23 C22 125.2(2) . .
O11 C23 C23 114.84(13) . 6_557
C22 C23 C23 119.96(17) . 6_557
O11 C24 C25 107.4(2) . .
O12 C25 C24 109.0(2) . .
O12 C25 K1 52.58(11) . .
C24 C25 K1 85.60(14) . .
O12 C26 C27 108.9(2) . .
O12 C26 K1 50.44(11) . .
C27 C26 K1 84.61(14) . .
O13 C27 C26 107.6(2) . .
O13 C28 C29 124.8(2) . .
O13 C28 C28 115.73(13) . 6_557
C29 C28 C28 119.50(18) . 6_557
C28 C29 C30 120.3(3) . .
C30 C30 C29 120.1(2) 6_557 .
C31 O14 C34 108.8(5) . .
C31 O14 K1 127.3(4) . .
C34 O14 K1 122.9(4) . .
O14 C31 C32 106.1(6) . .
C33 C32 C31 100.8(11) . .
C32 C33 C34 99.3(11) . .
O14 C34 C33 104.0(11) . .
C44 O15 C41 110.1(7) . .
C44 O15 K1 121.2(11) . .
C41 O15 K1 124.0(9) . .
O15 C41 C42 106.0(10) . .
C41 C42 C43 105.0(9) . .
C44 C43 C42 103.1(9) . .
O15 C44 C43 108.2(9) . .
C51A O21A C54A 108.5(8) . .
O21A C51A C52A 102.7(14) . .
C51A C52A C53A 111.2(15) . .
C52A C53A C54A 89.7(13) . .
O21A C54A C53A 110.3(9) . .
C54B O21B C51B 106.3(8) . .
O21B C51B C52B 101.3(9) . .
C53B C52B C51B 107.1(11) . .
C54B C53B C52B 98.1(11) . .
O21B C54B C53B 114.7(10) . .
C64 O31 C61 110.4(8) . .
O31 C61 C62 108.0(9) . .
C63 C62 C61 103.2(11) . .
C62 C63 C64 105.8(12) . .
O31 C64 C63 103.3(9) . .

loop_
_geom_bond_atom_site_label_1
_geom_bond_atom_site_label_2
_geom_bond_distance
_geom_bond_site_symmetry_2
Ni1 O1 1.8337(16) .
Ni1 N1 1.8432(19) .
Ni1 N3 1.8939(19) .
Ni1 N2 1.906(2) .
O1 O1 1.465(3) 4_566
N1 C2 1.344(3) .
N1 N1 1.349(4) 4_566
N2 C4 1.329(3) .
N2 C3 1.479(3) .
N3 C6 1.333(3) .
N3 C9 1.442(3) .
C1 C2 1.391(3) .
C1 C2 1.391(3) 4_566
C2 C3 1.496(4) .
C4 C5 1.392(4) .
C4 C7 1.514(3) .
C5 C6 1.401(3) .
C6 C8 1.516(3) .
C9 C10 1.401(3) .
C9 C14 1.402(3) .
C10 C11 1.393(4) .
C10 C15 1.510(4) .
C11 C12 1.382(4) .
C12 C13 1.375(4) .
C13 C14 1.398(4) .
C14 C18 1.509(4) .
C15 C16 1.513(4) .
C15 C17 1.518(4) .
C18 C19 1.531(4) .
C18 C20 1.532(4) .
K1 O15 2.706(5) .
K1 O11 2.7307(19) .
K1 O11 2.7307(19) 6_557
K1 O13 2.7413(19) .
K1 O13 2.7414(19) 6_557
K1 O14 2.753(4) .
K1 O12 2.7689(17) .
K1 O12 2.7690(17) 6_557
K1 C25 3.394(3) .
K1 C25 3.394(3) 6_557
K1 C26 3.450(3) .
K1 C26 3.450(3) 6_557
O11 C23 1.372(3) .
O11 C24 1.434(3) .
O12 C26 1.427(3) .
O12 C25 1.430(3) .
O13 C28 1.369(3) .
O13 C27 1.441(3) .
C21 C21 1.368(7) 6_557
C21 C22 1.387(4) .
C22 C23 1.382(4) .
C23 C23 1.400(5) 6_557
C24 C25 1.496(4) .
C26 C27 1.496(4) .
C28 C29 1.378(4) .
C28 C28 1.408(5) 6_557
C29 C30 1.383(5) .
C30 C30 1.377(7) 6_557
O14 C31 1.426(6) .
O14 C34 1.446(7) .
C31 C32 1.535(10) .
C32 C33 1.519(13) .
C33 C34 1.526(15) .
O15 C44 1.417(16) .
O15 C41 1.419(14) .
C41 C42 1.490(13) .
C42 C43 1.504(12) .
C43 C44 1.461(14) .
O21A C51A 1.363(14) .
O21A C54A 1.397(8) .
C51A C52A 1.431(15) .
C52A C53A 1.491(15) .
C53A C54A 1.526(16) .
O21B C54B 1.372(13) .
O21B C51B 1.391(10) .
C51B C52B 1.512(14) .
C52B C53B 1.497(14) .
C53B C54B 1.448(12) .
O31 C64 1.403(11) .
O31 C61 1.408(11) .
C61 C62 1.504(17) .
C62 C63 1.483(11) .
C63 C64 1.509(10) .
